data_4072267
loop_
_publ_author_name
'Nagendran, Selvarajan'
'Sen, Sakya S.'
'Roesky, Herbert W.'
'Koley, Debasis'
'Grubm\"uller, Helmut'
'Pal, Aritra'
'Herbst-Irmer, Regine'

_publ_section_title
;
 RGe(I)Ge(I)R Compound (R = PhC(NtBu)2) with a Ge&#x2212;Ge Single Bond
 and a Comparison with the Gauche Conformation of Hydrazine&#x2020;
;
_journal_issue 21
_journal_name_full Organometallics
_journal_page_first 5459
_journal_paper_doi 10.1021/om800714f
_journal_volume 27
_journal_year 2008
_chemical_formula_sum 'C30 H46 Ge2 N4'
_chemical_formula_weight 607.89
_chemical_name_systematic
; 
 ? 
;
_space_group_IT_number 61
_symmetry_cell_setting orthorhombic
_symmetry_space_group_name_Hall '-P 2ac 2ab'
_symmetry_space_group_name_H-M 'P b c a'
_atom_sites_solution_hydrogens geom
_atom_sites_solution_primary direct
_atom_sites_solution_secondary difmap
_audit_creation_method SHELXL-97
_cell_angle_alpha 90.00
_cell_angle_beta 90.00
_cell_angle_gamma 90.00
_cell_formula_units_Z 8
_cell_length_a 20.397(3)
_cell_length_b 14.120(2)
_cell_length_c 21.943(3)
_cell_measurement_reflns_used 9977
_cell_measurement_temperature 100(2)
_cell_measurement_theta_max 58.901
_cell_measurement_theta_min 4.029
_cell_volume 6319.7(16)
_computing_cell_refinement 'Bruker SAINT (V. 7.12A, Siemens 2003)'
_computing_data_collection 'Proteum (Version 1.40, Bruker 2002)'
_computing_data_reduction 'Bruker SAINT (V. 7.12A, Siemens 2003)'
_computing_molecular_graphics 'Bruker AXS SHELXTL (V. 6.12)'
_computing_publication_material 'SHELXL-97 (Sheldrick, 1997)'
_computing_structure_refinement 'SHELXL-97 (Sheldrick, 1997)'
_computing_structure_solution 'SHELXS-97 (Sheldrick, 1990)'
_diffrn_ambient_temperature 100(2)
_diffrn_detector_area_resol_mean 5.602
_diffrn_measured_fraction_theta_full 0.984
_diffrn_measured_fraction_theta_max 0.984
_diffrn_measurement_device_type 'Bruker three circle diffractometer'
_diffrn_measurement_method 'phi and omega scan'
_diffrn_radiation_monochromator 'mirror system'
_diffrn_radiation_source 'rotating anode'
_diffrn_radiation_type CuK\a
_diffrn_radiation_wavelength 1.54178
_diffrn_reflns_av_R_equivalents 0.0686
_diffrn_reflns_av_sigmaI/netI 0.0325
_diffrn_reflns_limit_h_max 22
_diffrn_reflns_limit_h_min -22
_diffrn_reflns_limit_k_max 15
_diffrn_reflns_limit_k_min -15
_diffrn_reflns_limit_l_max 22
_diffrn_reflns_limit_l_min -23
_diffrn_reflns_number 56663
_diffrn_reflns_theta_full 59.12
_diffrn_reflns_theta_max 59.12
_diffrn_reflns_theta_min 4.03
_diffrn_standards_decay_% 0
_diffrn_standards_interval_count 0
_diffrn_standards_interval_time 0
_diffrn_standards_number 0
_exptl_absorpt_coefficient_mu 2.506
_exptl_absorpt_correction_T_max 0.4599
_exptl_absorpt_correction_T_min 0.3051
_exptl_absorpt_correction_type multi-scan
_exptl_absorpt_process_details 'Sadabs, Sheldrick 2007'
_exptl_crystal_colour red
_exptl_crystal_density_diffrn 1.278
_exptl_crystal_density_method 'not measured'
_exptl_crystal_description prismn
_exptl_crystal_F_000 2544
_exptl_crystal_size_max 0.2
_exptl_crystal_size_mid 0.1
_exptl_crystal_size_min 0.1
_refine_diff_density_max 0.415
_refine_diff_density_min -0.458
_refine_diff_density_rms 0.060
_refine_ls_extinction_method none
_refine_ls_goodness_of_fit_ref 1.043
_refine_ls_hydrogen_treatment mixed
_refine_ls_matrix_type full
_refine_ls_number_parameters 337
_refine_ls_number_reflns 4494
_refine_ls_number_restraints 0
_refine_ls_restrained_S_all 1.043
_refine_ls_R_factor_all 0.0467
_refine_ls_R_factor_gt 0.0299
_refine_ls_shift/su_max 0.000
_refine_ls_shift/su_mean 0.000
_refine_ls_structure_factor_coef Fsqd
_refine_ls_weighting_details 'calc w=1/[\s^2^(Fo^2^)+(0.0290P)^2^+6.7358P] where P=(Fo^2^+2Fc^2^)/3'
_refine_ls_weighting_scheme calc
_refine_ls_wR_factor_gt 0.0661
_refine_ls_wR_factor_ref 0.0743
_reflns_number_gt 3558
_reflns_number_total 4494
_reflns_threshold_expression >2sigma(I)
_cod_data_source_file om800714f_si_001.cif
_cod_data_source_block test
_cod_original_sg_symbol_H-M Pbca
_cod_database_code 4072267

loop_
_symmetry_equiv_pos_as_xyz
'x, y, z'
'-x+1/2, -y, z+1/2'
'-x, y+1/2, -z+1/2'
'x+1/2, -y+1/2, -z'
'-x, -y, -z'
'x-1/2, y, -z-1/2'
'x, -y-1/2, z-1/2'
'-x-1/2, y-1/2, z'

loop_
_atom_site_label
_atom_site_type_symbol
_atom_site_fract_x
_atom_site_fract_y
_atom_site_fract_z
_atom_site_U_iso_or_equiv
_atom_site_adp_type
_atom_site_occupancy
_atom_site_symmetry_multiplicity
_atom_site_calc_flag
_atom_site_refinement_flags
Ge1 Ge 0.207025(16) 0.05333(2) 0.049115(15) 0.02188(11) Uani 1 1 d .
Ge2 Ge 0.210975(15) 0.13114(2) 0.154916(14) 0.01909(11) Uani 1 1 d .
N1 N 0.26799(11) 0.14417(16) 0.00554(10) 0.0206(6) Uani 1 1 d .
N2 N 0.16280(11) 0.15106(17) -0.00292(10) 0.0234(6) Uani 1 1 d .
N3 N 0.13709(11) 0.05790(15) 0.19408(10) 0.0189(5) Uani 1 1 d .
N4 N 0.12547(11) 0.20168(16) 0.16185(10) 0.0201(5) Uani 1 1 d .
C1 C 0.21930(14) 0.1859(2) -0.02421(12) 0.0214(7) Uani 1 1 d .
C2 C 0.22622(14) 0.2594(2) -0.07283(13) 0.0225(7) Uani 1 1 d .
C3 C 0.23313(15) 0.2343(2) -0.13380(13) 0.0276(7) Uani 1 1 d .
H3A H 0.2335 0.1693 -0.1451 0.033 Uiso 1 1 calc R
C4 C 0.23948(16) 0.3030(2) -0.17795(14) 0.0311(8) Uani 1 1 d .
H4A H 0.2435 0.2853 -0.2195 0.037 Uiso 1 1 calc R
C5 C 0.24001(15) 0.3979(2) -0.16192(14) 0.0320(8) Uani 1 1 d .
H5A H 0.2447 0.4453 -0.1924 0.038 Uiso 1 1 calc R
C6 C 0.23371(15) 0.4234(2) -0.10123(14) 0.0303(8) Uani 1 1 d .
H6A H 0.2342 0.4884 -0.0900 0.036 Uiso 1 1 calc R
C7 C 0.22675(14) 0.3543(2) -0.05685(14) 0.0250(7) Uani 1 1 d .
H7A H 0.2223 0.3721 -0.0153 0.030 Uiso 1 1 calc R
C10 C 0.09642(13) 0.1317(2) 0.19284(12) 0.0193(6) Uani 1 1 d .
C11 C 0.03002(14) 0.13519(19) 0.22142(14) 0.0237(7) Uani 1 1 d .
C12 C 0.02295(16) 0.1493(2) 0.28378(14) 0.0282(7) Uani 1 1 d .
H12A H 0.0606 0.1576 0.3087 0.034 Uiso 1 1 calc R
C13 C -0.03896(17) 0.1512(2) 0.30952(16) 0.0369(8) Uani 1 1 d .
H13A H -0.0436 0.1605 0.3522 0.044 Uiso 1 1 calc R
C14 C -0.09391(17) 0.1396(2) 0.27389(18) 0.0408(9) Uani 1 1 d .
H14A H -0.1362 0.1412 0.2920 0.049 Uiso 1 1 calc R
C15 C -0.08759(16) 0.1256(2) 0.21189(17) 0.0381(9) Uani 1 1 d .
H15A H -0.1255 0.1172 0.1873 0.046 Uiso 1 1 calc R
C16 C -0.02587(14) 0.1239(2) 0.18570(15) 0.0291(7) Uani 1 1 d .
H16A H -0.0216 0.1150 0.1430 0.035 Uiso 1 1 calc R
C80 C 0.33881(14) 0.1674(2) 0.00819(13) 0.0229(7) Uani 1 1 d .
C81 C 0.34902(15) 0.2557(2) 0.04750(14) 0.0297(7) Uani 1 1 d .
H81A H 0.3284 0.2463 0.0874 0.045 Uiso 1 1 calc R
H81B H 0.3292 0.3106 0.0273 0.045 Uiso 1 1 calc R
H81C H 0.3961 0.2669 0.0530 0.045 Uiso 1 1 calc R
C82 C 0.37145(15) 0.0824(2) 0.03887(14) 0.0307(8) Uani 1 1 d .
H82A H 0.3647 0.0258 0.0139 0.046 Uiso 1 1 calc R
H82B H 0.3520 0.0726 0.0792 0.046 Uiso 1 1 calc R
H82C H 0.4185 0.0945 0.0432 0.046 Uiso 1 1 calc R
C83 C 0.36957(16) 0.1822(3) -0.05458(14) 0.0371(8) Uani 1 1 d .
H83A H 0.3584 0.1287 -0.0811 0.056 Uiso 1 1 calc R
H83B H 0.4173 0.1865 -0.0505 0.056 Uiso 1 1 calc R
H83C H 0.3527 0.2410 -0.0725 0.056 Uiso 1 1 calc R
C90 C 0.09728(15) 0.1483(2) -0.03170(14) 0.0312(8) Uani 1 1 d .
C91 C 0.05166(15) 0.1092(2) 0.01741(15) 0.0354(8) Uani 1 1 d .
H91A H 0.0529 0.1507 0.0532 0.053 Uiso 1 1 calc R
H91B H 0.0660 0.0455 0.0290 0.053 Uiso 1 1 calc R
H91C H 0.0068 0.1062 0.0015 0.053 Uiso 1 1 calc R
C92 C 0.07311(16) 0.2468(3) -0.05064(16) 0.0420(9) Uani 1 1 d .
H92A H 0.0755 0.2897 -0.0156 0.063 Uiso 1 1 calc R
H92B H 0.0276 0.2424 -0.0648 0.063 Uiso 1 1 calc R
H92C H 0.1008 0.2711 -0.0836 0.063 Uiso 1 1 calc R
C93 C 0.09833(18) 0.0809(3) -0.08650(16) 0.0467(10) Uani 1 1 d .
H93A H 0.1166 0.0197 -0.0740 0.070 Uiso 1 1 calc R
H93B H 0.1255 0.1081 -0.1189 0.070 Uiso 1 1 calc R
H93C H 0.0535 0.0718 -0.1016 0.070 Uiso 1 1 calc R
C170 C 0.12395(14) -0.0425(2) 0.20927(13) 0.0232(7) Uani 1 1 d .
C171 C 0.18890(15) -0.0940(2) 0.19890(15) 0.0304(8) Uani 1 1 d .
H17A H 0.2223 -0.0681 0.2263 0.046 Uiso 1 1 calc R
H17B H 0.2029 -0.0852 0.1565 0.046 Uiso 1 1 calc R
H17C H 0.1832 -0.1617 0.2071 0.046 Uiso 1 1 calc R
C172 C 0.10286(17) -0.0565(2) 0.27531(14) 0.0338(8) Uani 1 1 d .
H17D H 0.0583 -0.0320 0.2808 0.051 Uiso 1 1 calc R
H17E H 0.1330 -0.0225 0.3023 0.051 Uiso 1 1 calc R
H17F H 0.1037 -0.1242 0.2852 0.051 Uiso 1 1 calc R
C173 C 0.07234(17) -0.0826(2) 0.16604(16) 0.0392(9) Uani 1 1 d .
H17G H 0.0303 -0.0511 0.1734 0.059 Uiso 1 1 calc R
H17H H 0.0676 -0.1508 0.1732 0.059 Uiso 1 1 calc R
H17I H 0.0860 -0.0718 0.1238 0.059 Uiso 1 1 calc R
C180 C 0.11194(14) 0.3043(2) 0.16201(13) 0.0240(7) Uani 1 1 d .
C181 C 0.04196(15) 0.3281(2) 0.14134(15) 0.0345(8) Uani 1 1 d .
H18A H 0.0325 0.2953 0.1030 0.052 Uiso 1 1 calc R
H18B H 0.0380 0.3966 0.1353 0.052 Uiso 1 1 calc R
H18C H 0.0107 0.3075 0.1726 0.052 Uiso 1 1 calc R
C182 C 0.16033(15) 0.3455(2) 0.11606(14) 0.0299(7) Uani 1 1 d .
H18D H 0.1505 0.3207 0.0754 0.045 Uiso 1 1 calc R
H18E H 0.2051 0.3276 0.1276 0.045 Uiso 1 1 calc R
H18F H 0.1565 0.4147 0.1157 0.045 Uiso 1 1 calc R
C183 C 0.12434(17) 0.3467(2) 0.22525(14) 0.0341(8) Uani 1 1 d .
H18G H 0.0930 0.3200 0.2544 0.051 Uiso 1 1 calc R
H18H H 0.1189 0.4156 0.2235 0.051 Uiso 1 1 calc R
H18I H 0.1691 0.3316 0.2383 0.051 Uiso 1 1 calc R

loop_
_atom_site_aniso_label
_atom_site_aniso_U_11
_atom_site_aniso_U_22
_atom_site_aniso_U_33
_atom_site_aniso_U_23
_atom_site_aniso_U_13
_atom_site_aniso_U_12
Ge1 0.0289(2) 0.01976(19) 0.0170(2) -0.00107(13) 0.00097(15) -0.00354(15)
Ge2 0.01982(18) 0.02113(19) 0.0163(2) -0.00120(13) 0.00038(14) -0.00066(14)
N1 0.0235(14) 0.0232(14) 0.0150(13) 0.0010(10) 0.0002(10) -0.0017(11)
N2 0.0247(14) 0.0287(14) 0.0170(14) 0.0010(11) -0.0034(10) -0.0059(11)
N3 0.0237(13) 0.0182(13) 0.0149(13) 0.0007(10) 0.0027(10) 0.0007(11)
N4 0.0209(13) 0.0190(13) 0.0203(14) 0.0010(10) 0.0016(10) 0.0005(10)
C1 0.0299(18) 0.0226(16) 0.0118(16) -0.0050(12) -0.0012(13) -0.0045(14)
C2 0.0227(16) 0.0265(18) 0.0184(18) 0.0012(12) -0.0018(12) -0.0013(13)
C3 0.0338(19) 0.0285(18) 0.0204(19) -0.0005(14) -0.0044(13) -0.0041(14)
C4 0.0339(19) 0.042(2) 0.0170(18) 0.0021(15) -0.0020(14) -0.0017(16)
C5 0.0302(18) 0.040(2) 0.026(2) 0.0134(15) 0.0006(14) -0.0001(15)
C6 0.0341(19) 0.0237(18) 0.033(2) 0.0040(14) 0.0021(14) 0.0017(14)
C7 0.0258(17) 0.0301(18) 0.0190(17) 0.0016(13) -0.0001(13) -0.0001(13)
C10 0.0208(15) 0.0228(17) 0.0143(16) -0.0020(12) 0.0004(12) -0.0013(13)
C11 0.0264(17) 0.0138(15) 0.0309(19) 0.0002(12) 0.0053(14) 0.0009(13)
C12 0.0335(18) 0.0242(17) 0.027(2) -0.0016(13) 0.0064(14) -0.0004(14)
C13 0.045(2) 0.0298(19) 0.036(2) -0.0031(15) 0.0202(17) -0.0020(17)
C14 0.032(2) 0.0266(19) 0.064(3) -0.0024(17) 0.0221(18) -0.0010(15)
C15 0.0233(18) 0.034(2) 0.057(3) -0.0035(17) 0.0042(16) -0.0023(15)
C16 0.0258(18) 0.0304(18) 0.0309(19) -0.0006(14) 0.0030(14) -0.0015(14)
C80 0.0215(16) 0.0257(17) 0.0216(17) 0.0009(13) 0.0009(13) -0.0010(13)
C81 0.0273(17) 0.0283(18) 0.0335(19) -0.0014(14) -0.0063(14) -0.0005(14)
C82 0.0272(17) 0.0328(18) 0.032(2) -0.0028(14) -0.0028(14) 0.0017(15)
C83 0.0286(18) 0.054(2) 0.029(2) 0.0011(16) 0.0047(15) -0.0034(17)
C90 0.0264(17) 0.044(2) 0.0230(18) -0.0007(14) -0.0083(14) -0.0069(15)
C91 0.0268(18) 0.044(2) 0.035(2) -0.0014(16) -0.0031(15) -0.0069(16)
C92 0.0289(18) 0.057(2) 0.040(2) 0.0148(18) -0.0081(16) -0.0004(17)
C93 0.037(2) 0.070(3) 0.033(2) -0.0123(18) -0.0093(17) -0.0105(19)
C170 0.0249(16) 0.0195(16) 0.0252(18) 0.0017(12) 0.0015(13) -0.0027(13)
C171 0.0348(19) 0.0211(17) 0.035(2) 0.0049(14) 0.0058(15) 0.0035(14)
C172 0.040(2) 0.0259(18) 0.035(2) 0.0085(14) 0.0102(15) -0.0014(15)
C173 0.046(2) 0.0244(18) 0.047(2) -0.0051(15) -0.0127(17) -0.0011(16)
C180 0.0280(17) 0.0168(16) 0.0272(18) 0.0000(13) -0.0035(13) 0.0030(13)
C181 0.0314(18) 0.0262(18) 0.046(2) 0.0041(15) -0.0043(16) 0.0059(15)
C182 0.0343(19) 0.0221(17) 0.0334(19) 0.0052(14) -0.0006(14) -0.0014(14)
C183 0.048(2) 0.0211(17) 0.034(2) -0.0032(14) 0.0038(16) -0.0026(16)

loop_
_atom_type_symbol
_atom_type_description
_atom_type_scat_dispersion_real
_atom_type_scat_dispersion_imag
_atom_type_scat_source
C C 0.0181 0.0091 'International Tables Vol C Tables 4.2.6.8 and 6.1.1.4'
H H 0.0000 0.0000 'International Tables Vol C Tables 4.2.6.8 and 6.1.1.4'
N N 0.0311 0.0180 'International Tables Vol C Tables 4.2.6.8 and 6.1.1.4'
Ge Ge -1.0885 0.8855 'International Tables Vol C Tables 4.2.6.8 and 6.1.1.4'

loop_
_geom_angle_atom_site_label_1
_geom_angle_atom_site_label_2
_geom_angle_atom_site_label_3
_geom_angle
N2 Ge1 N1 64.65(9)
N2 Ge1 C1 32.54(9)
N1 Ge1 C1 32.27(9)
N2 Ge1 Ge2 103.55(7)
N1 Ge1 Ge2 97.84(7)
C1 Ge1 Ge2 105.09(6)
N4 Ge2 N3 64.85(9)
N4 Ge2 C10 32.58(9)
N3 Ge2 C10 32.44(9)
N4 Ge2 Ge1 104.62(7)
N3 Ge2 Ge1 98.17(6)
C10 Ge2 Ge1 105.96(6)
C1 N1 C80 130.6(2)
C1 N1 Ge1 93.08(17)
C80 N1 Ge1 136.01(18)
C1 N2 C90 129.8(2)
C1 N2 Ge1 93.67(18)
C90 N2 Ge1 129.17(19)
C10 N3 C170 129.9(2)
C10 N3 Ge2 93.16(16)
C170 N3 Ge2 136.14(18)
C10 N4 C180 129.9(2)
C10 N4 Ge2 93.26(17)
C180 N4 Ge2 130.39(18)
N1 C1 N2 108.1(2)
N1 C1 C2 126.1(3)
N2 C1 C2 125.9(3)
N1 C1 Ge1 54.65(14)
N2 C1 Ge1 53.79(14)
C2 C1 Ge1 174.9(2)
C7 C2 C3 119.3(3)
C7 C2 C1 119.5(3)
C3 C2 C1 121.2(3)
C4 C3 C2 120.4(3)
C3 C4 C5 120.3(3)
C4 C5 C6 119.7(3)
C5 C6 C7 120.1(3)
C2 C7 C6 120.3(3)
N3 C10 N4 108.2(2)
N3 C10 C11 125.6(2)
N4 C10 C11 126.2(2)
N3 C10 Ge2 54.40(13)
N4 C10 Ge2 54.17(13)
C11 C10 Ge2 174.5(2)
C12 C11 C16 119.0(3)
C12 C11 C10 120.8(3)
C16 C11 C10 120.1(3)
C13 C12 C11 119.9(3)
C14 C13 C12 120.6(3)
C13 C14 C15 120.0(3)
C14 C15 C16 119.8(3)
C15 C16 C11 120.6(3)
N1 C80 C83 113.3(2)
N1 C80 C82 105.6(2)
C83 C80 C82 109.0(3)
N1 C80 C81 109.6(2)
C83 C80 C81 109.9(3)
C82 C80 C81 109.4(2)
N2 C90 C91 105.0(2)
N2 C90 C92 112.5(3)
C91 C90 C92 108.9(3)
N2 C90 C93 109.8(3)
C91 C90 C93 109.7(3)
C92 C90 C93 110.8(3)
N3 C170 C172 112.9(2)
N3 C170 C173 109.9(2)
C172 C170 C173 110.4(3)
N3 C170 C171 105.4(2)
C172 C170 C171 108.9(3)
C173 C170 C171 109.2(3)
N4 C180 C182 104.6(2)
N4 C180 C183 110.8(2)
C182 C180 C183 110.0(2)
N4 C180 C181 112.8(2)
C182 C180 C181 108.8(2)
C183 C180 C181 109.6(3)

loop_
_geom_bond_atom_site_label_1
_geom_bond_atom_site_label_2
_geom_bond_distance
Ge1 N2 2.005(2)
Ge1 N1 2.026(2)
Ge1 C1 2.481(3)
Ge1 Ge2 2.5697(5)
Ge2 N4 2.014(2)
Ge2 N3 2.020(2)
Ge2 C10 2.480(3)
N1 C1 1.326(4)
N1 C80 1.482(4)
N2 C1 1.337(4)
N2 C90 1.479(4)
N3 C10 1.333(3)
N3 C170 1.481(4)
N4 C10 1.338(3)
N4 C180 1.475(4)
C1 C2 1.495(4)
C2 C7 1.385(4)
C2 C3 1.391(4)
C3 C4 1.378(4)
C4 C5 1.385(5)
C5 C6 1.386(4)
C6 C7 1.386(4)
C10 C11 1.493(4)
C11 C12 1.390(4)
C11 C16 1.393(4)
C12 C13 1.384(4)
C13 C14 1.376(5)
C14 C15 1.381(5)
C15 C16 1.384(4)
C80 C83 1.528(4)
C80 C82 1.528(4)
C80 C81 1.531(4)
C90 C91 1.527(4)
C90 C92 1.533(5)
C90 C93 1.534(5)
C170 C172 1.524(4)
C170 C173 1.526(4)
C170 C171 1.528(4)
C180 C182 1.526(4)
C180 C183 1.532(4)
C180 C181 1.535(4)
